data_7033619
loop_
_publ_author_name
'Luaces, Susana'
'Mac\'ias, Ram\'on'
'Artigas, Mar\'ia Jos\'e'
'Lahoz, Fernando J.'
'Oro, Luis A.'

_publ_section_title
;
 Rhodathiaborane reaction cycles driven by C2H4 and H2: synthesis and
 characterization of [(H)2(PPh3)RhSB8H7(PPh3)] and
 [(\h(2)-C2H4)(PPh3)RhSB8H7(PPh3)].
;
_journal_issue 11
_journal_name_full 'Dalton transactions (Cambridge, England : 2003)'
_journal_page_first 5041
_journal_page_last 5044
_journal_paper_doi 10.1039/c4dt03677h
_journal_volume 44
_journal_year 2015
_chemical_formula_moiety 'C36 H39 B8 P2 Rh S'
_chemical_formula_sum 'C36 H39 B8 P2 Rh S'
_chemical_formula_weight 755.12
_chemical_name_systematic '[2,2,2-(H)2(PPh3)-6-(PPh3)-closo-2,1-RhSB8H7] (3)'
_space_group_IT_number 2
_symmetry_cell_setting triclinic
_symmetry_space_group_name_Hall '-P 1'
_symmetry_space_group_name_H-M 'P -1'
_atom_sites_solution_hydrogens geom
_atom_sites_solution_primary direct
_atom_sites_solution_secondary difmap
_audit_creation_method SHELXL-97
_audit_update_record
;
2014-10-23 deposited with the CCDC.
2015-01-07 downloaded from the CCDC.
;
_cell_angle_alpha 84.356(2)
_cell_angle_beta 76.622(2)
_cell_angle_gamma 65.160(2)
_cell_formula_units_Z 2
_cell_length_a 11.140(2)
_cell_length_b 11.537(2)
_cell_length_c 16.129(3)
_cell_measurement_reflns_used 5459
_cell_measurement_temperature 100(2)
_cell_measurement_theta_max 28.04
_cell_measurement_theta_min 2.18
_cell_volume 1830.1(6)
_computing_cell_refinement 'APEX2 v. 2009.7 (Bruker AXS, 2008)'
_computing_data_collection 'APEX2 v. 2009.7 (Bruker AXS, 2008)'
_computing_data_reduction 'APEX2 v. 2009.7 (Bruker AXS, 2008)'
_computing_molecular_graphics ORTEP
_computing_publication_material 'SHELXL-97 (Sheldrick, 1997)'
_computing_structure_refinement 'SHELXL-97 (Sheldrick, 1997)'
_computing_structure_solution 'SHELXS-97 (Sheldrick, 1990)'
_diffrn_ambient_temperature 100(2)
_diffrn_detector_area_resol_mean 8.26
_diffrn_measured_fraction_theta_full 0.989
_diffrn_measured_fraction_theta_max 0.989
_diffrn_measurement_device_type 'Bruker APEX system'
_diffrn_measurement_method '\w rotations with narrow frames'
_diffrn_radiation_monochromator graphite
_diffrn_radiation_source 'fine-focus sealed tube'
_diffrn_radiation_type MoK\a
_diffrn_radiation_wavelength 0.71073
_diffrn_reflns_av_R_equivalents 0.0561
_diffrn_reflns_av_sigmaI/netI 0.0754
_diffrn_reflns_limit_h_max 13
_diffrn_reflns_limit_h_min -13
_diffrn_reflns_limit_k_max 14
_diffrn_reflns_limit_k_min -14
_diffrn_reflns_limit_l_max 20
_diffrn_reflns_limit_l_min -20
_diffrn_reflns_number 19474
_diffrn_reflns_theta_full 26.37
_diffrn_reflns_theta_max 26.37
_diffrn_reflns_theta_min 1.30
_diffrn_standards_decay_% 'no decay'
_exptl_absorpt_coefficient_mu 0.637
_exptl_absorpt_correction_T_max 0.9373
_exptl_absorpt_correction_T_min 0.8422
_exptl_absorpt_correction_type multi-scan
_exptl_absorpt_process_details
;
 Multi-scan correction included in APEX2 package (Bruker AXS, 2008)

;
_exptl_crystal_colour Yellow
_exptl_crystal_density_diffrn 1.370
_exptl_crystal_density_method 'not measured'
_exptl_crystal_description Block
_exptl_crystal_F_000 772
_exptl_crystal_size_max 0.176
_exptl_crystal_size_mid 0.121
_exptl_crystal_size_min 0.111
_refine_diff_density_max 1.021
_refine_diff_density_min -1.100
_refine_diff_density_rms 0.109
_refine_ls_extinction_method none
_refine_ls_goodness_of_fit_ref 1.159
_refine_ls_hydrogen_treatment mixed
_refine_ls_matrix_type full
_refine_ls_number_parameters 588
_refine_ls_number_reflns 7405
_refine_ls_number_restraints 0
_refine_ls_restrained_S_all 1.159
_refine_ls_R_factor_all 0.0832
_refine_ls_R_factor_gt 0.0634
_refine_ls_shift/su_max 0.000
_refine_ls_shift/su_mean 0.000
_refine_ls_structure_factor_coef Fsqd
_refine_ls_weighting_details 'calc w=1/[\s^2^(Fo^2^)+(0.0001P)^2^+5.5046P] where P=(Fo^2^+2Fc^2^)/3'
_refine_ls_weighting_scheme calc
_refine_ls_wR_factor_gt 0.0988
_refine_ls_wR_factor_ref 0.1047
_reflns_number_gt 6084
_reflns_number_total 7405
_reflns_threshold_expression >2sigma(I)
_cod_data_source_file c4dt03677h2.cif
_cod_data_source_block fjl251a
_cod_depositor_comments
;
The following automatic conversions were performed:

'_symmetry_cell_setting' value 'Triclinic' changed to 'triclinic'
according to
/usr/data/users/saulius/crontab/automatic-downloads/rss-feeds/RSC/lib/dictionaries/cif_core.dic
dictionary named 'cif_core.dic' version 2.4.2 from 2011-04-26.

Automatic conversion script
Id: cif_fix_values 2935 2014-11-11 08:27:57Z andrius 

 Adding full bibliography for 7033618--7033619.cif.
;
_cod_database_code 7033619

loop_
_symmetry_equiv_pos_as_xyz
'x, y, z'
'-x, -y, -z'

loop_
_atom_site_label
_atom_site_type_symbol
_atom_site_fract_x
_atom_site_fract_y
_atom_site_fract_z
_atom_site_U_iso_or_equiv
_atom_site_adp_type
_atom_site_occupancy
_atom_site_symmetry_multiplicity
_atom_site_calc_flag
H H 0.011(4) 0.003(4) 0.295(3) 0.016(12) Uiso 1 1 d
H111 H 0.056(5) 0.092(5) 0.187(3) 0.024(14) Uiso 1 1 d
Rh2 Rh 0.12069(4) 0.03888(4) 0.25529(3) 0.01525(10) Uani 1 1 d
P1 P -0.14064(12) 0.34100(11) 0.28660(8) 0.0158(3) Uani 1 1 d
P2 P 0.16658(12) -0.14594(11) 0.19287(8) 0.0150(3) Uani 1 1 d
S1 S 0.24678(13) -0.02484(12) 0.36251(8) 0.0238(3) Uani 1 1 d
H10B H 0.136(5) 0.413(5) 0.226(3) 0.027(14) Uiso 1 1 d
B3 B 0.0896(6) 0.1437(5) 0.3838(4) 0.0218(12) Uani 1 1 d
H3B H 0.020(5) 0.143(4) 0.444(3) 0.019(13) Uiso 1 1 d
B8 B 0.2976(6) 0.2180(6) 0.2835(4) 0.0209(12) Uani 1 1 d
H8B H 0.382(5) 0.246(4) 0.277(3) 0.021(13) Uiso 1 1 d
B4 B 0.2727(6) 0.1274(6) 0.3768(4) 0.0231(13) Uani 1 1 d
H4B H 0.324(5) 0.115(5) 0.427(3) 0.035(16) Uiso 1 1 d
B5 B 0.3298(5) 0.0536(6) 0.2633(4) 0.0237(13) Uani 1 1 d
B6 B 0.0497(5) 0.2448(5) 0.2905(3) 0.0165(11) Uani 1 1 d
B7 B 0.1384(5) 0.2779(5) 0.3636(4) 0.0193(12) Uani 1 1 d
H7B H 0.101(5) 0.350(5) 0.418(3) 0.036(16) Uiso 1 1 d
H5B H 0.435(5) -0.009(5) 0.235(3) 0.027(14) Uiso 1 1 d
B9 B 0.2171(6) 0.1795(6) 0.2072(4) 0.0218(12) Uani 1 1 d
H9B H 0.245(5) 0.182(4) 0.137(3) 0.022(13) Uiso 1 1 d
B10 B 0.1499(5) 0.3240(6) 0.2579(4) 0.0209(12) Uani 1 1 d
C1 C -0.1658(4) 0.4094(4) 0.1814(3) 0.0161(10) Uani 1 1 d
C2 C -0.0673(5) 0.3601(5) 0.1072(3) 0.0234(11) Uani 1 1 d
H2 H 0.009(5) 0.296(5) 0.111(3) 0.022(14) Uiso 1 1 d
C3 C -0.0896(5) 0.4137(5) 0.0277(3) 0.0232(11) Uani 1 1 d
H3 H -0.017(5) 0.376(4) -0.022(3) 0.017(13) Uiso 1 1 d
C4 C -0.2107(5) 0.5187(5) 0.0216(3) 0.0240(11) Uani 1 1 d
H4 H -0.221(5) 0.556(5) -0.031(3) 0.020(13) Uiso 1 1 d
C5 C -0.3090(5) 0.5675(5) 0.0947(3) 0.0236(11) Uani 1 1 d
H5 H -0.385(7) 0.631(6) 0.092(4) 0.06(2) Uiso 1 1 d
C6 C -0.2875(5) 0.5148(4) 0.1746(3) 0.0192(10) Uani 1 1 d
H6 H -0.357(5) 0.553(4) 0.228(3) 0.014(12) Uiso 1 1 d
C7 C -0.2292(5) 0.4788(4) 0.3579(3) 0.0177(10) Uani 1 1 d
C8 C -0.3687(5) 0.5210(5) 0.3921(3) 0.0223(11) Uani 1 1 d
H8 H -0.415(5) 0.470(5) 0.385(3) 0.023(14) Uiso 1 1 d
C9 C -0.4409(5) 0.6385(5) 0.4343(3) 0.0270(12) Uani 1 1 d
H9 H -0.536(5) 0.664(5) 0.454(3) 0.028(14) Uiso 1 1 d
C10 C -0.3736(5) 0.7136(5) 0.4441(3) 0.0267(12) Uani 1 1 d
H10 H -0.423(5) 0.797(5) 0.474(3) 0.032(15) Uiso 1 1 d
C11 C -0.2352(5) 0.6719(5) 0.4123(3) 0.0245(11) Uani 1 1 d
H11 H -0.190(5) 0.724(5) 0.419(3) 0.021(14) Uiso 1 1 d
C12 C -0.1629(5) 0.5554(5) 0.3684(3) 0.0212(11) Uani 1 1 d
H12 H -0.067(5) 0.525(4) 0.347(3) 0.014(12) Uiso 1 1 d
C13 C -0.2350(4) 0.2422(4) 0.3128(3) 0.0172(10) Uani 1 1 d
C14 C -0.2539(5) 0.1926(5) 0.3955(3) 0.0213(11) Uani 1 1 d
H14 H -0.233(5) 0.219(5) 0.440(3) 0.030(15) Uiso 1 1 d
C15 C -0.3068(5) 0.1010(5) 0.4138(3) 0.0259(12) Uani 1 1 d
H15 H -0.315(5) 0.063(5) 0.470(3) 0.027(14) Uiso 1 1 d
C16 C -0.3434(5) 0.0596(5) 0.3490(4) 0.0267(12) Uani 1 1 d
H16 H -0.375(5) -0.002(5) 0.364(3) 0.027(15) Uiso 1 1 d
C17 C -0.3288(5) 0.1086(5) 0.2673(3) 0.0240(11) Uani 1 1 d
H17 H -0.353(5) 0.074(5) 0.222(3) 0.028(15) Uiso 1 1 d
C18 C -0.2743(5) 0.1997(5) 0.2488(3) 0.0193(10) Uani 1 1 d
H18 H -0.267(5) 0.234(5) 0.191(3) 0.023 Uiso 1 1 d
C19 C 0.0212(4) -0.1562(4) 0.1626(3) 0.0179(10) Uani 1 1 d
C20 C -0.0312(5) -0.2451(5) 0.1974(3) 0.0203(10) Uani 1 1 d
H20 H 0.006(5) -0.304(5) 0.240(3) 0.029(15) Uiso 1 1 d
C21 C -0.1440(5) -0.2459(5) 0.1731(3) 0.0259(12) Uani 1 1 d
H21 H -0.183(5) -0.298(5) 0.200(3) 0.020(14) Uiso 1 1 d
C22 C -0.2039(5) -0.1601(5) 0.1132(3) 0.0263(12) Uani 1 1 d
H22 H -0.278(5) -0.158(5) 0.096(3) 0.030(15) Uiso 1 1 d
C23 C -0.1525(5) -0.0709(5) 0.0776(3) 0.0246(11) Uani 1 1 d
H23 H -0.184(5) -0.017(5) 0.036(3) 0.034(16) Uiso 1 1 d
C24 C -0.0412(5) -0.0690(5) 0.1026(3) 0.0215(11) Uani 1 1 d
H24 H -0.011(5) -0.010(4) 0.086(3) 0.011(12) Uiso 1 1 d
C25 C 0.2934(4) -0.1859(4) 0.0918(3) 0.0157(10) Uani 1 1 d
C26 C 0.3801(5) -0.1239(5) 0.0687(3) 0.0198(10) Uani 1 1 d
H26 H 0.375(5) -0.061(5) 0.108(3) 0.021(13) Uiso 1 1 d
C27 C 0.4760(5) -0.1539(5) -0.0084(3) 0.0232(11) Uani 1 1 d
H27 H 0.537(5) -0.112(5) -0.027(3) 0.022(14) Uiso 1 1 d
C28 C 0.4867(5) -0.2465(5) -0.0630(3) 0.0237(11) Uani 1 1 d
H28 H 0.546(5) -0.263(5) -0.116(3) 0.023(14) Uiso 1 1 d
C29 C 0.4011(5) -0.3104(5) -0.0394(3) 0.0266(12) Uani 1 1 d
H29 H 0.417(5) -0.380(5) -0.078(3) 0.030(15) Uiso 1 1 d
C30 C 0.3048(5) -0.2800(5) 0.0371(3) 0.0227(11) Uani 1 1 d
H30 H 0.249(5) -0.321(4) 0.055(3) 0.014(12) Uiso 1 1 d
C31 C 0.2259(5) -0.2864(4) 0.2623(3) 0.0184(10) Uani 1 1 d
C32 C 0.1524(6) -0.2790(5) 0.3470(3) 0.0267(12) Uani 1 1 d
H32 H 0.077(6) -0.203(5) 0.362(4) 0.037(17) Uiso 1 1 d
C33 C 0.1888(7) -0.3843(6) 0.4003(4) 0.0346(14) Uani 1 1 d
H33 H 0.139(6) -0.378(6) 0.455(4) 0.042(18) Uiso 1 1 d
C34 C 0.3000(6) -0.4968(6) 0.3719(4) 0.0365(15) Uani 1 1 d
H34 H 0.330(5) -0.571(5) 0.409(3) 0.034(16) Uiso 1 1 d
C35 C 0.3753(6) -0.5033(5) 0.2893(4) 0.0336(14) Uani 1 1 d
H35 H 0.458(5) -0.582(5) 0.274(3) 0.027(14) Uiso 1 1 d
C36 C 0.3387(5) -0.3987(5) 0.2340(4) 0.0221(11) Uani 1 1 d
H36 H 0.389(5) -0.402(5) 0.180(3) 0.025(15) Uiso 1 1 d

loop_
_atom_site_aniso_label
_atom_site_aniso_U_11
_atom_site_aniso_U_22
_atom_site_aniso_U_33
_atom_site_aniso_U_23
_atom_site_aniso_U_13
_atom_site_aniso_U_12
Rh2 0.01434(17) 0.01265(18) 0.0196(2) -0.00122(14) -0.00521(14) -0.00523(14)
P1 0.0148(6) 0.0155(6) 0.0175(6) -0.0005(5) -0.0027(5) -0.0068(5)
P2 0.0149(6) 0.0135(6) 0.0175(6) 0.0000(5) -0.0048(5) -0.0059(5)
S1 0.0256(6) 0.0199(6) 0.0279(7) 0.0019(5) -0.0122(6) -0.0082(5)
B3 0.023(3) 0.021(3) 0.025(3) 0.000(2) -0.008(2) -0.011(2)
B8 0.021(3) 0.023(3) 0.023(3) -0.002(2) -0.007(2) -0.012(2)
B4 0.021(3) 0.024(3) 0.026(3) -0.003(2) -0.007(2) -0.008(2)
B5 0.012(3) 0.018(3) 0.039(4) -0.002(3) -0.008(2) -0.003(2)
B6 0.018(3) 0.015(3) 0.019(3) 0.003(2) -0.010(2) -0.007(2)
B7 0.017(3) 0.018(3) 0.026(3) -0.006(2) -0.005(2) -0.009(2)
B9 0.018(3) 0.023(3) 0.025(3) 0.003(2) -0.003(2) -0.010(2)
B10 0.018(3) 0.023(3) 0.023(3) -0.002(2) -0.004(2) -0.009(2)
C1 0.019(2) 0.016(2) 0.018(2) 0.0009(18) -0.0039(19) -0.011(2)
C2 0.021(3) 0.024(3) 0.026(3) 0.000(2) -0.005(2) -0.010(2)
C3 0.026(3) 0.027(3) 0.019(3) -0.002(2) -0.001(2) -0.015(2)
C4 0.030(3) 0.024(3) 0.025(3) 0.007(2) -0.010(2) -0.017(2)
C5 0.027(3) 0.020(3) 0.027(3) 0.001(2) -0.010(2) -0.011(2)
C6 0.016(2) 0.017(2) 0.024(3) 0.001(2) -0.004(2) -0.007(2)
C7 0.019(2) 0.019(2) 0.016(2) 0.0016(19) -0.0053(19) -0.007(2)
C8 0.022(3) 0.027(3) 0.020(3) -0.001(2) -0.003(2) -0.013(2)
C9 0.023(3) 0.027(3) 0.030(3) -0.005(2) -0.003(2) -0.009(2)
C10 0.034(3) 0.018(3) 0.022(3) -0.010(2) 0.001(2) -0.006(2)
C11 0.030(3) 0.020(3) 0.025(3) -0.003(2) -0.004(2) -0.012(2)
C12 0.021(3) 0.022(3) 0.021(3) 0.002(2) -0.007(2) -0.008(2)
C13 0.015(2) 0.014(2) 0.022(3) 0.0020(19) -0.0046(19) -0.0047(19)
C14 0.018(2) 0.024(3) 0.021(3) -0.003(2) -0.003(2) -0.007(2)
C15 0.023(3) 0.029(3) 0.023(3) 0.003(2) -0.003(2) -0.010(2)
C16 0.019(2) 0.018(3) 0.042(3) 0.004(2) -0.003(2) -0.009(2)
C17 0.018(2) 0.022(3) 0.033(3) -0.004(2) -0.004(2) -0.010(2)
C18 0.016(2) 0.020(3) 0.020(3) -0.002(2) -0.002(2) -0.006(2)
C19 0.015(2) 0.017(2) 0.017(2) -0.0024(19) -0.0014(19) -0.0025(19)
C20 0.025(3) 0.022(3) 0.021(3) 0.005(2) -0.009(2) -0.016(2)
C21 0.030(3) 0.031(3) 0.026(3) 0.006(2) -0.007(2) -0.022(3)
C22 0.021(3) 0.033(3) 0.031(3) -0.002(2) -0.009(2) -0.014(2)
C23 0.019(2) 0.030(3) 0.023(3) 0.002(2) -0.006(2) -0.008(2)
C24 0.021(3) 0.023(3) 0.025(3) 0.001(2) -0.006(2) -0.013(2)
C25 0.015(2) 0.015(2) 0.017(2) 0.0032(18) -0.0079(19) -0.0050(19)
C26 0.022(2) 0.016(2) 0.022(3) 0.002(2) -0.007(2) -0.008(2)
C27 0.018(2) 0.022(3) 0.028(3) 0.002(2) -0.004(2) -0.008(2)
C28 0.021(3) 0.028(3) 0.015(3) 0.000(2) -0.001(2) -0.005(2)
C29 0.022(3) 0.034(3) 0.024(3) -0.008(2) -0.004(2) -0.011(2)
C30 0.020(2) 0.028(3) 0.025(3) -0.002(2) -0.002(2) -0.015(2)
C31 0.019(2) 0.016(2) 0.025(3) 0.001(2) -0.011(2) -0.008(2)
C32 0.035(3) 0.029(3) 0.024(3) 0.005(2) -0.012(2) -0.019(3)
C33 0.052(4) 0.041(4) 0.026(3) 0.011(3) -0.015(3) -0.033(3)
C34 0.048(4) 0.035(3) 0.044(4) 0.023(3) -0.031(3) -0.028(3)
C35 0.027(3) 0.026(3) 0.057(4) 0.016(3) -0.024(3) -0.015(3)
C36 0.017(2) 0.020(3) 0.031(3) 0.006(2) -0.007(2) -0.009(2)

loop_
_atom_type_symbol
_atom_type_description
_atom_type_scat_dispersion_real
_atom_type_scat_dispersion_imag
_atom_type_scat_source
C C 0.0030 0.0020 'International Tables Vol C Tables 4.2.6.8 and 6.1.1.4'
H H 0.0000 0.0000 'International Tables Vol C Tables 4.2.6.8 and 6.1.1.4'
B B 0.0010 0.0010 'International Tables Vol C Tables 4.2.6.8 and 6.1.1.4'
P P 0.1020 0.0940 'International Tables Vol C Tables 4.2.6.8 and 6.1.1.4'
S S 0.1250 0.1230 'International Tables Vol C Tables 4.2.6.8 and 6.1.1.4'
Rh Rh -1.1180 0.9190 'International Tables Vol C Tables 4.2.6.8 and 6.1.1.4'

loop_
_geom_angle_atom_site_label_1
_geom_angle_atom_site_label_2
_geom_angle_atom_site_label_3
_geom_angle
B6 Rh2 P2 165.85(13)
B6 Rh2 B9 50.3(2)
P2 Rh2 B9 126.73(16)
B6 Rh2 S1 89.98(13)
P2 Rh2 S1 104.03(5)
B9 Rh2 S1 88.84(15)
B6 Rh2 B3 46.38(19)
P2 Rh2 B3 146.79(14)
B9 Rh2 B3 78.3(2)
S1 Rh2 B3 49.71(14)
B6 Rh2 B5 77.10(19)
P2 Rh2 B5 110.47(14)
B9 Rh2 B5 44.7(2)
S1 Rh2 B5 49.14(15)
B3 Rh2 B5 70.0(2)
B6 Rh2 H 105.9(18)
P2 Rh2 H 74.1(18)
B9 Rh2 H 155.0(18)
S1 Rh2 H 99.7(17)
B3 Rh2 H 89.3(18)
B5 Rh2 H 148.8(17)
B6 Rh2 H111 83.5(19)
P2 Rh2 H111 82.3(19)
B9 Rh2 H111 81.0(19)
S1 Rh2 H111 170(2)
B3 Rh2 H111 127.0(19)
B5 Rh2 H111 121.4(19)
H Rh2 H111 90(3)
C13 P1 C7 106.8(2)
C13 P1 C1 106.3(2)
C7 P1 C1 103.8(2)
C13 P1 B6 112.0(2)
C7 P1 B6 114.4(2)
C1 P1 B6 112.9(2)
C25 P2 C31 105.5(2)
C25 P2 C19 101.9(2)
C31 P2 C19 103.3(2)
C25 P2 Rh2 116.36(15)
C31 P2 Rh2 113.05(15)
C19 P2 Rh2 115.21(15)
B4 S1 B3 59.4(2)
B4 S1 B5 59.3(2)
B3 S1 B5 88.1(2)
B4 S1 Rh2 101.82(18)
B3 S1 Rh2 66.11(17)
B5 S1 Rh2 67.82(16)
B7 B3 B6 61.2(3)
B7 B3 B4 56.5(3)
B6 B3 B4 99.8(4)
B7 B3 S1 113.0(3)
B6 B3 S1 116.7(4)
B4 B3 S1 59.0(2)
B7 B3 Rh2 111.9(3)
B6 B3 Rh2 63.0(2)
B4 B3 Rh2 100.3(3)
S1 B3 Rh2 64.17(17)
B7 B3 H3B 118(3)
B6 B3 H3B 127(2)
B4 B3 H3B 124(2)
S1 B3 H3B 111(2)
Rh2 B3 H3B 126(3)
B10 B8 B4 113.0(4)
B10 B8 B5 111.8(4)
B4 B8 B5 65.3(3)
B10 B8 B7 58.3(3)
B4 B8 B7 59.1(3)
B5 B8 B7 105.1(4)
B10 B8 B9 57.3(3)
B4 B8 B9 105.1(4)
B5 B8 B9 58.4(3)
B7 B8 B9 92.3(3)
B10 B8 H8B 120(2)
B4 B8 H8B 114(2)
B5 B8 H8B 120(2)
B7 B8 H8B 126(3)
B9 B8 H8B 135(3)
B8 B4 B7 62.0(3)
B8 B4 S1 117.2(4)
B7 B4 S1 117.2(3)
B8 B4 B3 101.8(4)
B7 B4 B3 58.3(3)
S1 B4 B3 61.6(2)
B8 B4 B5 58.4(3)
B7 B4 B5 102.2(4)
S1 B4 B5 61.7(3)
B3 B4 B5 90.7(3)
B8 B4 H4B 123(3)
B7 B4 H4B 120(3)
S1 B4 H4B 110(3)
B3 B4 H4B 128(3)
B5 B4 H4B 133(3)
B9 B5 B8 61.9(3)
B9 B5 B4 101.1(4)
B8 B5 B4 56.3(3)
B9 B5 S1 117.4(3)
B8 B5 S1 112.6(4)
B4 B5 S1 59.0(3)
B9 B5 Rh2 63.1(2)
B8 B5 Rh2 110.5(3)
B4 B5 Rh2 98.5(3)
S1 B5 Rh2 63.04(16)
B9 B5 H5B 125(3)
B8 B5 H5B 116(3)
B4 B5 H5B 123(3)
S1 B5 H5B 113(3)
Rh2 B5 H5B 130(3)
B10 B6 B3 113.0(4)
B10 B6 B7 58.0(3)
B3 B6 B7 59.2(3)
B10 B6 B9 56.3(3)
B3 B6 B9 103.4(3)
B7 B6 B9 89.7(3)
B10 B6 P1 115.8(3)
B3 B6 P1 117.7(3)
B7 B6 P1 125.3(3)
B9 B6 P1 135.4(3)
B10 B6 Rh2 121.2(3)
B3 B6 Rh2 70.6(2)
B7 B6 Rh2 116.5(3)
B9 B6 Rh2 65.7(2)
P1 B6 Rh2 111.0(2)
B10 B7 B4 111.6(4)
B10 B7 B3 111.5(4)
B4 B7 B3 65.2(3)
B10 B7 B8 57.0(3)
B4 B7 B8 58.9(3)
B3 B7 B8 104.5(4)
B10 B7 B6 56.0(3)
B4 B7 B6 104.8(4)
B3 B7 B6 59.6(3)
B8 B7 B6 90.4(3)
B10 B7 H7B 122(3)
B4 B7 H7B 116(3)
B3 B7 H7B 117(3)
B8 B7 H7B 131(3)
B6 B7 H7B 132(3)
B10 B9 B5 112.3(4)
B10 B9 B8 56.6(3)
B5 B9 B8 59.7(3)
B10 B9 B6 54.8(3)
B5 B9 B6 103.5(4)
B8 B9 B6 87.6(3)
B10 B9 Rh2 118.2(4)
B5 B9 Rh2 72.2(3)
B8 B9 Rh2 115.7(3)
B6 B9 Rh2 64.0(2)
B10 B9 H9B 116(3)
B5 B9 H9B 119(2)
B8 B9 H9B 126(3)
B6 B9 H9B 135(2)
Rh2 B9 H9B 113(3)
B6 B10 B8 101.4(4)
B6 B10 B9 68.9(3)
B8 B10 B9 66.0(3)
B6 B10 B7 65.9(3)
B8 B10 B7 64.8(3)
B9 B10 B7 101.6(4)
B6 B10 H10B 134(3)
B8 B10 H10B 125(3)
B9 B10 H10B 124(3)
B7 B10 H10B 133(3)
C2 C1 C6 118.8(4)
C2 C1 P1 121.9(4)
C6 C1 P1 119.3(4)
C3 C2 C1 120.6(5)
C3 C2 H2 120(3)
C1 C2 H2 120(3)
C2 C3 C4 120.1(5)
C2 C3 H3 118(3)
C4 C3 H3 122(3)
C5 C4 C3 119.6(5)
C5 C4 H4 122(3)
C3 C4 H4 119(3)
C4 C5 C6 120.8(5)
C4 C5 H5 121(5)
C6 C5 H5 118(5)
C5 C6 C1 120.1(5)
C5 C6 H6 121(3)
C1 C6 H6 119(3)
C8 C7 C12 118.9(4)
C8 C7 P1 120.5(4)
C12 C7 P1 119.8(4)
C9 C8 C7 120.3(5)
C9 C8 H8 120(3)
C7 C8 H8 120(3)
C8 C9 C10 120.0(5)
C8 C9 H9 116(3)
C10 C9 H9 123(3)
C11 C10 C9 120.3(5)
C11 C10 H10 118(3)
C9 C10 H10 122(3)
C10 C11 C12 119.9(5)
C10 C11 H11 120(3)
C12 C11 H11 120(3)
C11 C12 C7 120.5(5)
C11 C12 H12 120(3)
C7 C12 H12 119(3)
C14 C13 C18 118.6(4)
C14 C13 P1 120.0(4)
C18 C13 P1 120.9(4)
C15 C14 C13 121.0(5)
C15 C14 H14 117(3)
C13 C14 H14 122(3)
C14 C15 C16 119.2(5)
C14 C15 H15 121(3)
C16 C15 H15 119(3)
C17 C16 C15 121.2(5)
C17 C16 H16 123(3)
C15 C16 H16 116(3)
C16 C17 C18 119.5(5)
C16 C17 H17 119(3)
C18 C17 H17 122(3)
C17 C18 C13 120.5(5)
C17 C18 H18 118(3)
C13 C18 H18 122(3)
C20 C19 C24 118.2(4)
C20 C19 P2 123.4(4)
C24 C19 P2 118.5(4)
C19 C20 C21 120.5(5)
C19 C20 H20 121(3)
C21 C20 H20 119(3)
C22 C21 C20 120.8(5)
C22 C21 H21 118(3)
C20 C21 H21 121(3)
C21 C22 C23 119.4(5)
C21 C22 H22 123(3)
C23 C22 H22 118(3)
C22 C23 C24 119.9(5)
C22 C23 H23 123(4)
C24 C23 H23 117(4)
C23 C24 C19 121.3(5)
C23 C24 H24 122(3)
C19 C24 H24 116(3)
C26 C25 C30 119.1(4)
C26 C25 P2 120.3(4)
C30 C25 P2 120.6(4)
C25 C26 C27 120.2(5)
C25 C26 H26 119(3)
C27 C26 H26 121(3)
C28 C27 C26 120.8(5)
C28 C27 H27 117(3)
C26 C27 H27 122(3)
C27 C28 C29 119.3(5)
C27 C28 H28 122(3)
C29 C28 H28 119(3)
C30 C29 C28 120.1(5)
C30 C29 H29 123(3)
C28 C29 H29 117(3)
C29 C30 C25 120.6(5)
C29 C30 H30 123(3)
C25 C30 H30 117(3)
C36 C31 C32 119.4(5)
C36 C31 P2 122.7(4)
C32 C31 P2 118.0(4)
C33 C32 C31 120.1(5)
C33 C32 H32 124(4)
C31 C32 H32 115(4)
C32 C33 C34 120.6(6)
C32 C33 H33 119(4)
C34 C33 H33 121(4)
C33 C34 C35 119.5(5)
C33 C34 H34 122(3)
C35 C34 H34 118(3)
C34 C35 C36 120.7(5)
C34 C35 H35 117(3)
C36 C35 H35 123(3)
C31 C36 C35 119.6(5)
C31 C36 H36 119(3)
C35 C36 H36 121(3)

loop_
_geom_bond_atom_site_label_1
_geom_bond_atom_site_label_2
_geom_bond_distance
Rh2 B6 2.252(5)
Rh2 P2 2.2561(13)
Rh2 B9 2.284(6)
Rh2 S1 2.3473(13)
Rh2 B3 2.384(6)
Rh2 B5 2.439(5)
Rh2 H 1.44(4)
Rh2 H111 1.41(5)
P1 C13 1.814(5)
P1 C7 1.827(5)
P1 C1 1.830(5)
P1 B6 1.950(5)
P2 C25 1.844(5)
P2 C31 1.844(5)
P2 C19 1.847(5)
S1 B4 1.939(6)
S1 B3 1.989(6)
S1 B5 1.992(6)
B3 B7 1.823(8)
B3 B6 1.830(8)
B3 B4 1.945(8)
B3 H3B 1.09(5)
B8 B10 1.703(8)
B8 B4 1.781(8)
B8 B5 1.824(8)
B8 B7 1.838(8)
B8 B9 1.864(8)
B8 H8B 1.09(5)
B4 B7 1.786(8)
B4 B5 1.946(8)
B4 H4B 1.06(5)
B5 B9 1.800(8)
B5 H5B 1.10(5)
B6 B10 1.688(8)
B6 B7 1.859(7)
B6 B9 1.926(8)
B7 B10 1.727(8)
B7 H7B 1.15(5)
B9 B10 1.717(8)
B9 H9B 1.10(5)
B10 H10B 1.07(5)
C1 C2 1.402(7)
C1 C6 1.409(6)
C2 C3 1.396(7)
C2 H2 0.87(5)
C3 C4 1.401(7)
C3 H3 0.98(5)
C4 C5 1.386(7)
C4 H4 0.92(5)
C5 C6 1.398(7)
C5 H5 0.86(6)
C6 H6 1.01(4)
C7 C8 1.406(6)
C7 C12 1.411(7)
C8 C9 1.400(7)
C8 H8 0.96(5)
C9 C10 1.402(7)
C9 H9 0.96(5)
C10 C11 1.389(7)
C10 H10 0.99(5)
C11 C12 1.404(7)
C11 H11 0.96(5)
C12 H12 0.96(5)
C13 C14 1.404(7)
C13 C18 1.410(6)
C14 C15 1.391(7)
C14 H14 0.92(5)
C15 C16 1.395(7)
C15 H15 0.97(5)
C16 C17 1.383(7)
C16 H16 0.91(5)
C17 C18 1.398(7)
C17 H17 1.01(5)
C18 H18 0.97(5)
C19 C20 1.395(7)
C19 C24 1.402(7)
C20 C21 1.404(7)
C20 H20 0.96(5)
C21 C22 1.384(7)
C21 H21 0.91(5)
C22 C23 1.394(7)
C22 H22 0.92(5)
C23 C24 1.398(7)
C23 H23 0.90(5)
C24 H24 0.87(5)
C25 C26 1.395(6)
C25 C30 1.412(7)
C26 C27 1.402(7)
C26 H26 0.98(5)
C27 C28 1.400(7)
C27 H27 0.97(5)
C28 C29 1.402(7)
C28 H28 0.94(5)
C29 C30 1.397(7)
C29 H29 1.00(5)
C30 H30 0.91(5)
C31 C36 1.396(7)
C31 C32 1.412(7)
C32 C33 1.386(7)
C32 H32 0.93(5)
C33 C34 1.390(9)
C33 H33 0.91(6)
C34 C35 1.390(9)
C34 H34 0.97(5)
C35 C36 1.401(7)
C35 H35 0.99(5)
C36 H36 0.92(5)
